data_7150902
loop_
_publ_author_name
'Karatas, Bet\"ul'
'Rendler, Sebastian'
'Fr\"ohlich, Roland'
'Oestreich, Martin'

_publ_section_title
;
 Kinetic resolution of donor-functionalised tertiary alcohols by
 Cu--H-catalysed stereoselective silylation using a strained
 silicon-stereogenic silane
;
_journal_issue 8
_journal_name_full 'Organic &amp;  Biomolecular Chemistry'
_journal_page_first 1435
_journal_page_last 1440
_journal_paper_doi 10.1039/b802186d
_journal_volume 6
_journal_year 2008
_chemical_formula_sum 'C31 H39 N O Si2'
_chemical_formula_weight 497.81
_chemical_name_systematic
;
?
;
_space_group_IT_number 2
_symmetry_cell_setting triclinic
_symmetry_space_group_name_Hall '-P 1'
_symmetry_space_group_name_H-M 'P -1'
_atom_sites_solution_hydrogens geom
_atom_sites_solution_primary direct
_atom_sites_solution_secondary difmap
_audit_creation_method SHELXL-97
_cell_angle_alpha 72.213(2)
_cell_angle_beta 81.203(2)
_cell_angle_gamma 61.845(3)
_cell_formula_units_Z 2
_cell_length_a 10.2158(3)
_cell_length_b 10.5173(3)
_cell_length_c 16.3911(5)
_cell_measurement_reflns_used 4711
_cell_measurement_temperature 223(2)
_cell_measurement_theta_max 68.25
_cell_measurement_theta_min 0.88
_cell_volume 1478.42(9)
_computing_cell_refinement 'Collect (Nonius B.V., 1998)'
_computing_data_collection 'Collect (Nonius B.V., 1998)'
_computing_data_reduction 'Denzo-SMN (Otwinowski & Minor, 1997)'
_computing_molecular_graphics 'SCHAKAL (Keller, 1997)'
_computing_publication_material 'SHELXL-97 (Sheldrick, 1997)'
_computing_structure_refinement 'SHELXL-97 (Sheldrick, 1997)'
_computing_structure_solution 'SHELXS-97 (Sheldrick, 1990)'
_diffrn_ambient_temperature 223(2)
_diffrn_measured_fraction_theta_full 0.959
_diffrn_measured_fraction_theta_max 0.959
_diffrn_measurement_device_type 'Nonius KappaCCD APEXII'
_diffrn_measurement_method '\w and \f scans'
_diffrn_radiation_monochromator graphite
_diffrn_radiation_source 'fine-focus sealed tube'
_diffrn_radiation_type CuK\a
_diffrn_radiation_wavelength 1.54178
_diffrn_reflns_av_R_equivalents 0.038
_diffrn_reflns_av_sigmaI/netI 0.0268
_diffrn_reflns_limit_h_max 12
_diffrn_reflns_limit_h_min -12
_diffrn_reflns_limit_k_max 10
_diffrn_reflns_limit_k_min -12
_diffrn_reflns_limit_l_max 18
_diffrn_reflns_limit_l_min -19
_diffrn_reflns_number 18283
_diffrn_reflns_theta_full 68.09
_diffrn_reflns_theta_max 68.09
_diffrn_reflns_theta_min 4.91
_exptl_absorpt_coefficient_mu 1.249
_exptl_absorpt_correction_T_max 0.7883
_exptl_absorpt_correction_T_min 0.7058
_exptl_absorpt_correction_type multi-scan
_exptl_absorpt_process_details 'Denzo (Otwinowski, Borek, Majewski & Minor, 2003)'
_exptl_crystal_colour colourless
_exptl_crystal_density_diffrn 1.118
_exptl_crystal_density_method 'not measured'
_exptl_crystal_description block
_exptl_crystal_F_000 536
_exptl_crystal_size_max 0.30
_exptl_crystal_size_mid 0.30
_exptl_crystal_size_min 0.20
_refine_diff_density_max 0.400
_refine_diff_density_min -0.204
_refine_diff_density_rms 0.040
_refine_ls_extinction_method none
_refine_ls_goodness_of_fit_ref 1.031
_refine_ls_hydrogen_treatment riding
_refine_ls_matrix_type full
_refine_ls_number_parameters 323
_refine_ls_number_reflns 5176
_refine_ls_number_restraints 0
_refine_ls_restrained_S_all 1.031
_refine_ls_R_factor_all 0.0470
_refine_ls_R_factor_gt 0.0426
_refine_ls_shift/su_max 0.001
_refine_ls_shift/su_mean 0.000
_refine_ls_structure_factor_coef Fsqd
_refine_ls_weighting_details 'calc w=1/[\s^2^(Fo^2^)+(0.0622P)^2^+0.5404P] where P=(Fo^2^+2Fc^2^)/3'
_refine_ls_weighting_scheme calc
_refine_ls_wR_factor_gt 0.1132
_refine_ls_wR_factor_ref 0.1172
_reflns_number_gt 4699
_reflns_number_total 5176
_reflns_threshold_expression >2sigma(I)
_cod_data_source_file b802186d.txt
_cod_data_source_block ost4347
_cod_original_cell_volume 1478.42(8)
_cod_original_sg_symbol_H-M P-1
_cod_database_code 7150902

loop_
_symmetry_equiv_pos_as_xyz
'x, y, z'
'-x, -y, -z'

loop_
_atom_site_label
_atom_site_type_symbol
_atom_site_fract_x
_atom_site_fract_y
_atom_site_fract_z
_atom_site_U_iso_or_equiv
_atom_site_adp_type
_atom_site_occupancy
_atom_site_symmetry_multiplicity
_atom_site_calc_flag
_atom_site_refinement_flags
_atom_site_disorder_assembly
_atom_site_disorder_group
Si1 Si 0.02475(5) 0.02234(5) 0.24048(3) 0.03486(14) Uani 1 1 d . . .
C2 C 0.19926(19) -0.12495(19) 0.29769(11) 0.0401(4) Uani 1 1 d . . .
C3 C 0.2247(2) -0.2379(2) 0.37434(12) 0.0494(5) Uani 1 1 d . . .
H3 H 0.1448 -0.2529 0.4043 0.059 Uiso 1 1 calc R . .
C4 C 0.3668(3) -0.3278(2) 0.40632(13) 0.0575(5) Uani 1 1 d . . .
H4 H 0.3832 -0.4041 0.4577 0.069 Uiso 1 1 calc R . .
C5 C 0.4846(2) -0.3060(2) 0.36319(15) 0.0594(6) Uani 1 1 d . . .
H5 H 0.5806 -0.3661 0.3861 0.071 Uiso 1 1 calc R . .
C6 C 0.4628(2) -0.1965(2) 0.28655(15) 0.0561(5) Uani 1 1 d . . .
H6 H 0.5439 -0.1833 0.2571 0.067 Uiso 1 1 calc R . .
C7 C 0.3198(2) -0.1056(2) 0.25307(12) 0.0442(4) Uani 1 1 d . . .
C8 C 0.2858(2) 0.0158(2) 0.16931(13) 0.0511(5) Uani 1 1 d . . .
H8A H 0.3110 -0.0293 0.1213 0.061 Uiso 1 1 calc R . .
H8B H 0.3464 0.0677 0.1639 0.061 Uiso 1 1 calc R . .
C9 C 0.1199(2) 0.1290(2) 0.16569(12) 0.0458(4) Uani 1 1 d . . .
H9A H 0.0823 0.1648 0.1073 0.055 Uiso 1 1 calc R . .
H9B H 0.1042 0.2151 0.1846 0.055 Uiso 1 1 calc R . .
C10 C -0.0641(2) -0.0529(2) 0.18761(12) 0.0440(4) Uani 1 1 d . . .
C11 C 0.0500(3) -0.1409(3) 0.12781(17) 0.0709(7) Uani 1 1 d . . .
H11A H 0.0054 -0.1818 0.1013 0.106 Uiso 1 1 calc R . .
H11B H 0.1356 -0.2220 0.1607 0.106 Uiso 1 1 calc R . .
H11C H 0.0811 -0.0746 0.0837 0.106 Uiso 1 1 calc R . .
C12 C -0.1153(3) -0.1565(3) 0.25718(15) 0.0639(6) Uani 1 1 d . . .
H12A H -0.1859 -0.1007 0.2952 0.096 Uiso 1 1 calc R . .
H12B H -0.0302 -0.2391 0.2897 0.096 Uiso 1 1 calc R . .
H12C H -0.1620 -0.1952 0.2305 0.096 Uiso 1 1 calc R . .
C13 C -0.1988(3) 0.0752(3) 0.13612(15) 0.0621(6) Uani 1 1 d . . .
H13A H -0.1677 0.1420 0.0924 0.093 Uiso 1 1 calc R . .
H13B H -0.2708 0.1301 0.1741 0.093 Uiso 1 1 calc R . .
H13C H -0.2434 0.0350 0.1091 0.093 Uiso 1 1 calc R . .
O14 O -0.10169(13) 0.10866(12) 0.30566(7) 0.0379(3) Uani 1 1 d . . .
C15 C -0.15846(18) 0.25492(18) 0.31689(10) 0.0361(4) Uani 1 1 d . . .
C16 C -0.20154(18) 0.36786(19) 0.23303(11) 0.0385(4) Uani 1 1 d . . .
C17 C -0.2417(2) 0.4596(2) 0.16558(11) 0.0429(4) Uani 1 1 d . . .
Si18 Si -0.31359(6) 0.60105(6) 0.06378(3) 0.04529(15) Uani 1 1 d . . .
C19 C -0.5137(3) 0.6518(3) 0.06073(18) 0.0802(8) Uani 1 1 d . . .
H19A H -0.5245 0.5634 0.0644 0.120 Uiso 1 1 calc R . .
H19B H -0.5560 0.7264 0.0075 0.120 Uiso 1 1 calc R . .
H19C H -0.5652 0.6921 0.1087 0.120 Uiso 1 1 calc R . .
C20 C -0.2903(3) 0.7661(3) 0.06242(16) 0.0751(7) Uani 1 1 d . . .
H20A H -0.3426 0.8037 0.1111 0.113 Uiso 1 1 calc R . .
H20B H -0.3305 0.8437 0.0098 0.113 Uiso 1 1 calc R . .
H20C H -0.1856 0.7373 0.0657 0.113 Uiso 1 1 calc R . .
C21 C -0.2082(3) 0.5203(3) -0.02580(14) 0.0701(6) Uani 1 1 d . . .
H21A H -0.1034 0.4886 -0.0202 0.105 Uiso 1 1 calc R . .
H21B H -0.2436 0.5952 -0.0799 0.105 Uiso 1 1 calc R . .
H21C H -0.2227 0.4347 -0.0241 0.105 Uiso 1 1 calc R . .
C22 C -0.04682(18) 0.26781(18) 0.36249(10) 0.0367(4) Uani 1 1 d . . .
C23 C -0.0463(2) 0.4040(2) 0.35113(13) 0.0462(4) Uani 1 1 d . . .
H23 H -0.1103 0.4896 0.3111 0.055 Uiso 1 1 calc R . .
C24 C 0.0480(2) 0.4143(2) 0.39845(13) 0.0503(5) Uani 1 1 d . . .
H24 H 0.0464 0.5076 0.3901 0.060 Uiso 1 1 calc R . .
C25 C 0.1443(2) 0.2913(2) 0.45760(11) 0.0441(4) Uani 1 1 d . . .
C26 C 0.1428(2) 0.1557(2) 0.46917(12) 0.0459(4) Uani 1 1 d . . .
H26 H 0.2066 0.0704 0.5095 0.055 Uiso 1 1 calc R . .
C27 C 0.0491(2) 0.1438(2) 0.42244(11) 0.0422(4) Uani 1 1 d . . .
H27 H 0.0503 0.0506 0.4314 0.051 Uiso 1 1 calc R . .
C28 C 0.2518(2) 0.3024(3) 0.50560(14) 0.0573(5) Uani 1 1 d . . .
H28A H 0.2748 0.2267 0.5601 0.086 Uiso 1 1 calc R . .
H28B H 0.2073 0.4008 0.5155 0.086 Uiso 1 1 calc R . .
H28C H 0.3423 0.2868 0.4720 0.086 Uiso 1 1 calc R . .
C29 C -0.29717(19) 0.27716(19) 0.37568(11) 0.0382(4) Uani 1 1 d . . .
H29A H -0.2655 0.2035 0.4314 0.046 Uiso 1 1 calc R . .
H29B H -0.3394 0.3768 0.3851 0.046 Uiso 1 1 calc R . .
C30 C -0.41689(19) 0.2627(2) 0.34227(11) 0.0406(4) Uani 1 1 d . . .
N31 N -0.41487(18) 0.12840(19) 0.36898(12) 0.0538(4) Uani 1 1 d . . .
C32 C -0.5219(3) 0.1141(3) 0.34060(18) 0.0686(6) Uani 1 1 d . . .
H32 H -0.5214 0.0200 0.3590 0.082 Uiso 1 1 calc R . .
C33 C -0.6322(3) 0.2282(3) 0.28632(17) 0.0714(7) Uani 1 1 d . . .
H33 H -0.7046 0.2123 0.2677 0.086 Uiso 1 1 calc R . .
C34 C -0.6344(2) 0.3658(3) 0.25991(15) 0.0653(6) Uani 1 1 d . . .
H34 H -0.7091 0.4466 0.2232 0.078 Uiso 1 1 calc R . .
C35 C -0.5256(2) 0.3844(2) 0.28786(12) 0.0509(5) Uani 1 1 d . . .
H35 H -0.5249 0.4779 0.2704 0.061 Uiso 1 1 calc R . .

loop_
_atom_site_aniso_label
_atom_site_aniso_U_11
_atom_site_aniso_U_22
_atom_site_aniso_U_33
_atom_site_aniso_U_23
_atom_site_aniso_U_13
_atom_site_aniso_U_12
Si1 0.0340(2) 0.0343(2) 0.0327(2) -0.00657(18) -0.00297(18) -0.01321(19)
C2 0.0380(9) 0.0396(9) 0.0381(9) -0.0137(7) -0.0035(7) -0.0109(7)
C3 0.0495(11) 0.0459(10) 0.0396(10) -0.0100(8) -0.0050(8) -0.0106(8)
C4 0.0630(13) 0.0441(11) 0.0472(11) -0.0123(9) -0.0203(10) -0.0041(9)
C5 0.0471(11) 0.0483(11) 0.0758(14) -0.0263(11) -0.0245(11) -0.0032(9)
C6 0.0377(10) 0.0548(12) 0.0770(14) -0.0288(11) -0.0050(10) -0.0138(9)
C7 0.0395(9) 0.0448(10) 0.0489(10) -0.0191(8) -0.0010(8) -0.0154(8)
C8 0.0440(10) 0.0546(11) 0.0534(11) -0.0153(9) 0.0087(9) -0.0233(9)
C9 0.0449(10) 0.0452(10) 0.0425(10) -0.0063(8) 0.0014(8) -0.0205(8)
C10 0.0452(10) 0.0440(10) 0.0446(10) -0.0158(8) -0.0039(8) -0.0184(8)
C11 0.0701(15) 0.0823(16) 0.0751(16) -0.0495(14) 0.0042(12) -0.0306(13)
C12 0.0757(15) 0.0595(13) 0.0689(14) -0.0125(11) -0.0048(12) -0.0420(12)
C13 0.0616(13) 0.0626(13) 0.0630(13) -0.0131(11) -0.0248(11) -0.0239(11)
O14 0.0393(6) 0.0344(6) 0.0400(6) -0.0105(5) 0.0007(5) -0.0166(5)
C15 0.0368(9) 0.0330(8) 0.0353(8) -0.0084(7) -0.0023(7) -0.0132(7)
C16 0.0363(9) 0.0384(9) 0.0402(9) -0.0110(8) -0.0026(7) -0.0154(7)
C17 0.0420(9) 0.0436(10) 0.0407(10) -0.0071(8) -0.0047(8) -0.0186(8)
Si18 0.0516(3) 0.0454(3) 0.0354(3) -0.0025(2) -0.0102(2) -0.0214(2)
C19 0.0562(14) 0.0858(18) 0.0812(17) -0.0075(14) -0.0248(13) -0.0201(13)
C20 0.117(2) 0.0648(14) 0.0539(13) -0.0075(11) 0.0026(13) -0.0549(15)
C21 0.0851(17) 0.0842(17) 0.0475(12) -0.0219(12) 0.0008(11) -0.0413(14)
C22 0.0363(9) 0.0382(9) 0.0346(8) -0.0082(7) -0.0012(7) -0.0167(7)
C23 0.0476(10) 0.0356(9) 0.0525(11) -0.0065(8) -0.0110(8) -0.0167(8)
C24 0.0542(11) 0.0425(10) 0.0595(12) -0.0116(9) -0.0073(9) -0.0254(9)
C25 0.0415(9) 0.0558(11) 0.0409(10) -0.0150(8) 0.0017(8) -0.0260(9)
C26 0.0466(10) 0.0484(10) 0.0382(9) -0.0023(8) -0.0090(8) -0.0209(8)
C27 0.0494(10) 0.0393(9) 0.0382(9) -0.0026(7) -0.0066(8) -0.0230(8)
C28 0.0532(12) 0.0740(14) 0.0562(12) -0.0211(11) -0.0043(9) -0.0346(11)
C29 0.0380(9) 0.0388(9) 0.0362(9) -0.0121(7) 0.0001(7) -0.0151(7)
C30 0.0353(9) 0.0480(10) 0.0399(9) -0.0183(8) 0.0058(7) -0.0178(8)
N31 0.0445(9) 0.0524(9) 0.0709(11) -0.0224(8) 0.0044(8) -0.0249(8)
C32 0.0546(13) 0.0743(15) 0.0976(18) -0.0399(14) 0.0083(12) -0.0381(12)
C33 0.0499(13) 0.107(2) 0.0801(16) -0.0475(15) 0.0043(12) -0.0413(14)
C34 0.0452(11) 0.0933(18) 0.0555(13) -0.0217(12) -0.0066(10) -0.0270(12)
C35 0.0431(10) 0.0622(12) 0.0443(10) -0.0133(9) -0.0014(8) -0.0217(9)

loop_
_atom_type_symbol
_atom_type_description
_atom_type_scat_dispersion_real
_atom_type_scat_dispersion_imag
_atom_type_scat_source
C C 0.0181 0.0091 'International Tables Vol C Tables 4.2.6.8 and 6.1.1.4'
H H 0.0000 0.0000 'International Tables Vol C Tables 4.2.6.8 and 6.1.1.4'
N N 0.0311 0.0180 'International Tables Vol C Tables 4.2.6.8 and 6.1.1.4'
O O 0.0492 0.0322 'International Tables Vol C Tables 4.2.6.8 and 6.1.1.4'
Si Si 0.2541 0.3302 'International Tables Vol C Tables 4.2.6.8 and 6.1.1.4'

loop_
_geom_angle_atom_site_label_1
_geom_angle_atom_site_label_2
_geom_angle_atom_site_label_3
_geom_angle
_geom_angle_site_symmetry_1
_geom_angle_site_symmetry_3
_geom_angle_publ_flag
O14 Si1 C2 111.84(7) . . ?
O14 Si1 C9 116.70(7) . . ?
C2 Si1 C9 93.51(8) . . ?
O14 Si1 C10 106.06(7) . . ?
C2 Si1 C10 113.34(8) . . ?
C9 Si1 C10 115.30(9) . . ?
C3 C2 C7 119.19(17) . . ?
C3 C2 Si1 131.82(15) . . ?
C7 C2 Si1 108.92(13) . . ?
C4 C3 C2 120.3(2) . . ?
C5 C4 C3 120.3(2) . . ?
C4 C5 C6 120.57(18) . . ?
C5 C6 C7 119.8(2) . . ?
C6 C7 C2 119.85(18) . . ?
C6 C7 C8 123.39(18) . . ?
C2 C7 C8 116.76(16) . . ?
C7 C8 C9 110.31(15) . . ?
C8 C9 Si1 104.94(12) . . ?
C13 C10 C12 108.87(18) . . ?
C13 C10 C11 109.69(17) . . ?
C12 C10 C11 109.94(18) . . ?
C13 C10 Si1 110.29(13) . . ?
C12 C10 Si1 108.87(13) . . ?
C11 C10 Si1 109.17(14) . . ?
C15 O14 Si1 132.34(10) . . ?
O14 C15 C16 109.81(13) . . ?
O14 C15 C22 111.48(13) . . ?
C16 C15 C22 111.57(14) . . ?
O14 C15 C29 105.95(13) . . ?
C16 C15 C29 109.94(13) . . ?
C22 C15 C29 107.91(13) . . ?
C17 C16 C15 177.50(18) . . ?
C16 C17 Si18 176.85(16) . . ?
C17 Si18 C20 108.12(10) . . ?
C17 Si18 C21 108.87(10) . . ?
C20 Si18 C21 110.93(12) . . ?
C17 Si18 C19 106.90(11) . . ?
C20 Si18 C19 110.36(14) . . ?
C21 Si18 C19 111.50(13) . . ?
C23 C22 C27 118.14(16) . . ?
C23 C22 C15 121.74(15) . . ?
C27 C22 C15 119.90(15) . . ?
C24 C23 C22 120.40(17) . . ?
C25 C24 C23 121.74(17) . . ?
C24 C25 C26 117.70(16) . . ?
C24 C25 C28 121.22(18) . . ?
C26 C25 C28 121.04(18) . . ?
C27 C26 C25 121.19(17) . . ?
C26 C27 C22 120.84(17) . . ?
C30 C29 C15 115.25(14) . . ?
N31 C30 C35 122.23(17) . . ?
N31 C30 C29 116.57(16) . . ?
C35 C30 C29 121.19(17) . . ?
C30 N31 C32 117.32(19) . . ?
N31 C32 C33 124.0(2) . . ?
C34 C33 C32 118.3(2) . . ?
C33 C34 C35 119.1(2) . . ?
C34 C35 C30 119.0(2) . . ?

loop_
_geom_bond_atom_site_label_1
_geom_bond_atom_site_label_2
_geom_bond_distance
_geom_bond_site_symmetry_2
_geom_bond_publ_flag
Si1 O14 1.6424(12) . ?
Si1 C2 1.8641(17) . ?
Si1 C9 1.8791(18) . ?
Si1 C10 1.8811(18) . ?
C2 C3 1.398(3) . ?
C2 C7 1.401(3) . ?
C3 C4 1.382(3) . ?
C4 C5 1.379(3) . ?
C5 C6 1.383(3) . ?
C6 C7 1.399(3) . ?
C7 C8 1.514(3) . ?
C8 C9 1.542(3) . ?
C10 C13 1.527(3) . ?
C10 C12 1.535(3) . ?
C10 C11 1.537(3) . ?
O14 C15 1.4266(19) . ?
C15 C16 1.479(2) . ?
C15 C22 1.532(2) . ?
C15 C29 1.549(2) . ?
C16 C17 1.198(2) . ?
C17 Si18 1.8340(18) . ?
Si18 C20 1.853(2) . ?
Si18 C21 1.858(2) . ?
Si18 C19 1.858(3) . ?
C22 C23 1.389(2) . ?
C22 C27 1.390(2) . ?
C23 C24 1.386(3) . ?
C24 C25 1.381(3) . ?
C25 C26 1.387(3) . ?
C25 C28 1.510(3) . ?
C26 C27 1.385(3) . ?
C29 C30 1.500(2) . ?
C30 N31 1.336(2) . ?
C30 C35 1.390(3) . ?
N31 C32 1.337(3) . ?
C32 C33 1.372(4) . ?
C33 C34 1.368(4) . ?
C34 C35 1.378(3) . ?

loop_
_geom_torsion_atom_site_label_1
_geom_torsion_atom_site_label_2
_geom_torsion_atom_site_label_3
_geom_torsion_atom_site_label_4
_geom_torsion
_geom_torsion_site_symmetry_1
_geom_torsion_site_symmetry_2
_geom_torsion_site_symmetry_3
_geom_torsion_site_symmetry_4
_geom_torsion_publ_flag
O14 Si1 C2 C3 46.79(19) . . . . ?
C9 Si1 C2 C3 167.42(18) . . . . ?
C10 Si1 C2 C3 -73.05(19) . . . . ?
O14 Si1 C2 C7 -129.92(12) . . . . ?
C9 Si1 C2 C7 -9.28(14) . . . . ?
C10 Si1 C2 C7 110.24(13) . . . . ?
C7 C2 C3 C4 1.0(3) . . . . ?
Si1 C2 C3 C4 -175.42(15) . . . . ?
C2 C3 C4 C5 0.5(3) . . . . ?
C3 C4 C5 C6 -1.5(3) . . . . ?
C4 C5 C6 C7 0.9(3) . . . . ?
C5 C6 C7 C2 0.6(3) . . . . ?
C5 C6 C7 C8 -179.34(18) . . . . ?
C3 C2 C7 C6 -1.5(3) . . . . ?
Si1 C2 C7 C6 175.64(14) . . . . ?
C3 C2 C7 C8 178.39(16) . . . . ?
Si1 C2 C7 C8 -4.4(2) . . . . ?
C6 C7 C8 C9 -160.17(18) . . . . ?
C2 C7 C8 C9 19.9(2) . . . . ?
C7 C8 C9 Si1 -24.44(19) . . . . ?
O14 Si1 C9 C8 135.87(12) . . . . ?
C2 Si1 C9 C8 19.25(14) . . . . ?
C10 Si1 C9 C8 -98.67(14) . . . . ?
O14 Si1 C10 C13 61.56(16) . . . . ?
C2 Si1 C10 C13 -175.36(14) . . . . ?
C9 Si1 C10 C13 -69.23(17) . . . . ?
O14 Si1 C10 C12 -57.84(15) . . . . ?
C2 Si1 C10 C12 65.25(16) . . . . ?
C9 Si1 C10 C12 171.38(14) . . . . ?
O14 Si1 C10 C11 -177.86(14) . . . . ?
C2 Si1 C10 C11 -54.78(17) . . . . ?
C9 Si1 C10 C11 51.35(17) . . . . ?
C2 Si1 O14 C15 107.19(14) . . . . ?
C9 Si1 O14 C15 1.20(16) . . . . ?
C10 Si1 O14 C15 -128.78(14) . . . . ?
Si1 O14 C15 C16 50.15(19) . . . . ?
Si1 O14 C15 C22 -74.03(17) . . . . ?
Si1 O14 C15 C29 168.83(11) . . . . ?
O14 C15 C22 C23 153.68(16) . . . . ?
C16 C15 C22 C23 30.5(2) . . . . ?
C29 C15 C22 C23 -90.38(19) . . . . ?
O14 C15 C22 C27 -31.8(2) . . . . ?
C16 C15 C22 C27 -155.00(16) . . . . ?
C29 C15 C22 C27 84.13(19) . . . . ?
C27 C22 C23 C24 0.2(3) . . . . ?
C15 C22 C23 C24 174.79(17) . . . . ?
C22 C23 C24 C25 0.3(3) . . . . ?
C23 C24 C25 C26 -0.7(3) . . . . ?
C23 C24 C25 C28 176.98(19) . . . . ?
C24 C25 C26 C27 0.6(3) . . . . ?
C28 C25 C26 C27 -177.08(18) . . . . ?
C25 C26 C27 C22 -0.1(3) . . . . ?
C23 C22 C27 C26 -0.3(3) . . . . ?
C15 C22 C27 C26 -174.99(16) . . . . ?
O14 C15 C29 C30 -58.41(18) . . . . ?
C16 C15 C29 C30 60.18(19) . . . . ?
C22 C15 C29 C30 -177.93(14) . . . . ?
C15 C29 C30 N31 94.73(19) . . . . ?
C15 C29 C30 C35 -86.6(2) . . . . ?
C35 C30 N31 C32 0.6(3) . . . . ?
C29 C30 N31 C32 179.23(17) . . . . ?
C30 N31 C32 C33 -0.1(3) . . . . ?
N31 C32 C33 C34 -0.6(4) . . . . ?
C32 C33 C34 C35 0.6(4) . . . . ?
C33 C34 C35 C30 -0.1(3) . . . . ?
N31 C30 C35 C34 -0.5(3) . . . . ?
C29 C30 C35 C34 -179.08(18) . . . . ?
